data_9009774
loop_
_publ_author_name
'Kohler, T.'
'Armbruster, T.'
'Libowitzky, E.'

_publ_section_title
;
 Hydrogen bonding and Jahn-Teller distortion in groutite, alpha-MnOOH,
 and manganite, gamma-MnOOH, and their relations to the manganese
 dioxides ramsdellite and pyrolusite
 Note: Uiso corrected
;
_journal_name_full 'Journal of Solid State Chemistry'
_journal_page_first 486
_journal_page_last 500
_journal_paper_doi 10.1006/jssc.1997.7516
_journal_volume 133
_journal_year 1997
_chemical_compound_source 'Nchwaning Mine, Kalahari manganese field, Republic of South Africa'
_chemical_formula_sum 'H Mn O2'
_chemical_name_mineral Manganite
_space_group_IT_number 14
_symmetry_space_group_name_Hall '-P 2ybc'
_symmetry_space_group_name_H-M 'P 1 21/c 1'
_cell_angle_alpha 90
_cell_angle_beta 114.38
_cell_angle_gamma 90
_cell_length_a 5.304
_cell_length_b 5.277
_cell_length_c 5.304
_cell_formula_units_Z 4
_cell_volume 135.217
_database_code_amcsd 0013942
_exptl_crystal_density_diffrn 4.320
_cod_original_formula_sum 'Mn O2 H'
_cod_database_code 9009774

loop_
_space_group_symop_operation_xyz
x,y,z
x,1/2-y,1/2+z
-x,1/2+y,1/2-z
-x,-y,-z

loop_
_atom_site_aniso_label
_atom_site_aniso_U_11
_atom_site_aniso_U_22
_atom_site_aniso_U_33
_atom_site_aniso_U_12
_atom_site_aniso_U_13
_atom_site_aniso_U_23
Mn 0.00451 0.00564 0.00477 0.00070 -0.00209 -0.00056
O2 0.00580 0.00670 0.00640 0.00070 0.00300 -0.00080
O1 0.00610 0.00620 0.00660 0.00010 -0.00350 -0.00040

loop_
_atom_site_label
_atom_site_fract_x
_atom_site_fract_y
_atom_site_fract_z
_atom_site_U_iso_or_equiv
Mn -0.23684 0.01033 0.75464 0.00630
O2 0.87520 0.12560 0.12060 0.00610
O1 0.37490 0.12380 0.62790 0.00830
H 0.28400 0.02700 0.72500 0.02900

loop_
_cod_related_entry_id
_cod_related_entry_database
_cod_related_entry_code
1 AMCSD 0013942
